data_1576902
loop_
_publ_author_name
'Xu, He-Huan'
'Qian, Duo-Duo'
'Fan, Yi'
'Zhang, Jia-Jia'
'Guo, Chang-Le'
'Xu, Hai-Chao'

_publ_section_title
;
 Electrochemically cooperative halogen-cation delivery enables modular
 electrophilic haloesterification of both activated and unactivated
 alkenes.
;
_journal_issue 19
_journal_name_full 'Chemical science'
_journal_page_first 9684
_journal_page_last 9694
_journal_paper_doi 10.1039/d6sc00279j
_journal_volume 17
_journal_year 2026
_chemical_formula_moiety 'C28 H29 Br O5'
_chemical_formula_sum 'C28 H29 Br O5'
_chemical_formula_weight 525.42
_space_group_crystal_system monoclinic
_space_group_IT_number 4
_space_group_name_Hall 'P 2yb'
_space_group_name_H-M_alt 'P 1 21 1'
_atom_sites_solution_hydrogens geom
_atom_sites_solution_primary dual
_audit_creation_date 2025-08-06
_audit_creation_method
;
Olex2 1.2
(compiled 2018.05.29 svn.r3508 for OlexSys, GUI svn.r5506)
;
_audit_update_record
;
2025-08-21 deposited with the CCDC.	2026-03-16 downloaded from the CCDC.
;
_cell_angle_alpha 90
_cell_angle_beta 102.499(5)
_cell_angle_gamma 90
_cell_formula_units_Z 2
_cell_length_a 9.7657(4)
_cell_length_b 10.2109(4)
_cell_length_c 12.7242(7)
_cell_measurement_reflns_used 3350
_cell_measurement_temperature 170.00(10)
_cell_measurement_theta_max 70.9970
_cell_measurement_theta_min 4.3350
_cell_volume 1238.74(10)
_computing_cell_refinement 'CrysAlisPro 1.171.42.81a (Rigaku OD, 2023)'
_computing_data_collection 'CrysAlisPro 1.171.42.81a (Rigaku OD, 2023)'
_computing_data_reduction 'CrysAlisPro 1.171.42.81a (Rigaku OD, 2023)'
_computing_molecular_graphics 'Olex2 (Dolomanov et al., 2009)'
_computing_publication_material 'Olex2 (Dolomanov et al., 2009)'
_computing_structure_refinement 'ShelXL (Sheldrick, 2015)'
_computing_structure_solution 'ShelXT (Sheldrick, 2015)'
_diffrn_ambient_environment N~2~
_diffrn_ambient_temperature 170.00(10)
_diffrn_detector 'CCD plate'
_diffrn_detector_area_resol_mean 8.0521
_diffrn_detector_type EosS2
_diffrn_measured_fraction_theta_full 0.996
_diffrn_measured_fraction_theta_max 0.996
_diffrn_measurement_details
;
List of Runs (angles in degrees, time in seconds):

  # Type    Start    End  Width  t~exp~   \w     \q     \k     \f   Frames
#--------------------------------------------------------------------------
  1  \w    -93.00 -20.00   1.00    1.89    --  -35.37 -57.00 120.00   73
  2  \w    -99.00 -55.00   1.00    1.89    --  -35.37 -57.00  30.00   44
  3  \w     31.00  72.00   1.00    1.89    --   35.37 -99.00 120.00   41
  4  \w      6.00 103.00   1.00    1.89    --   35.37  19.00 -90.00   97
  5  \w     14.00  71.00   1.00    1.89    --   35.37 -99.00   0.00   57
  6  \w    -32.00  52.00   1.00    1.89    --   35.37 -38.00 -90.00   84
  7  \w     28.00  94.00   1.00    1.89    --   35.37  57.00  90.00   66
  8  \w     23.00  73.00   1.00    1.89    --   35.37 -99.00-120.00   50
  9  \w     52.00 108.00   1.00    7.56    --  106.81-111.00 -90.00   56
 10  \w     81.00 108.00   1.00    7.56    --  106.81-111.00 -30.00   27
 11  \w     40.00 125.00   1.00    7.56    --  106.81 -61.00-180.00   85
 12  \w     69.00 160.00   1.00    7.56    --  106.81  15.00 -60.00   91
 13  \w    126.00 173.00   1.00    7.56    --  106.81  61.00 -30.00   47
 14  \w     46.00 119.00   1.00    7.56    --  106.81 -61.00 -90.00   73
 15  \w     90.00 122.00   1.00    7.56    --  106.81  61.00 -30.00   32
 16  \w    103.00 175.00   1.00    7.56    --  106.81  45.00   0.00   72
 17  \w     41.00  91.00   1.00    7.56    --  106.81-111.00-150.00   50
 18  \w     37.00 111.00   1.00    7.56    --  106.81 -30.00 -30.00   74
 19  \w     54.00 126.00   1.00    7.56    --  106.81 -30.00  30.00   72
 20  \w     40.00 105.00   1.00    7.56    --  106.81 -61.00  60.00   65
 21  \w     64.00  96.00   1.00    7.56    --  106.81 178.00  60.00   32
 22  \w     67.00 107.00   1.00    7.56    --  106.81-111.00  90.00   40
 23  \w     90.00 128.00   1.00    7.56    --  106.81 -77.00 -60.00   38
 24  \w     81.00 109.00   1.00    7.56    --  106.81-112.00 168.61   28
;
_diffrn_measurement_device 'four-circle diffractometer'
_diffrn_measurement_device_type 'SuperNova, Dual, Cu at home/near, EosS2'
_diffrn_measurement_method '\w scans'
_diffrn_orient_matrix_type 'CrysAlisPro convention (1999,Acta A55,543-557)'
_diffrn_orient_matrix_UB_11 -0.0091574000
_diffrn_orient_matrix_UB_12 -0.0882014000
_diffrn_orient_matrix_UB_13 0.0964913000
_diffrn_orient_matrix_UB_21 0.0319630000
_diffrn_orient_matrix_UB_22 0.1188153000
_diffrn_orient_matrix_UB_23 0.0758529000
_diffrn_orient_matrix_UB_31 -0.1581922000
_diffrn_orient_matrix_UB_32 0.0291953000
_diffrn_orient_matrix_UB_33 -0.0176966000
_diffrn_radiation_monochromator mirror
_diffrn_radiation_probe x-ray
_diffrn_radiation_type CuK\a
_diffrn_radiation_wavelength 1.54184
_diffrn_reflns_av_R_equivalents 0.0523
_diffrn_reflns_av_unetI/netI 0.0597
_diffrn_reflns_Laue_measured_fraction_full 0.996
_diffrn_reflns_Laue_measured_fraction_max 0.996
_diffrn_reflns_limit_h_max 8
_diffrn_reflns_limit_h_min -10
_diffrn_reflns_limit_k_max 11
_diffrn_reflns_limit_k_min -11
_diffrn_reflns_limit_l_max 14
_diffrn_reflns_limit_l_min -14
_diffrn_reflns_number 6243
_diffrn_reflns_point_group_measured_fraction_full 0.816
_diffrn_reflns_point_group_measured_fraction_max 0.816
_diffrn_reflns_theta_full 59.995
_diffrn_reflns_theta_max 59.995
_diffrn_reflns_theta_min 3.558
_diffrn_source 'micro-focus sealed X-ray tube'
_diffrn_source_type 'SuperNova (Cu) X-ray Source'
_exptl_absorpt_coefficient_mu 2.560
_exptl_absorpt_correction_T_max 1.00000
_exptl_absorpt_correction_T_min 0.54040
_exptl_absorpt_correction_type multi-scan
_exptl_absorpt_process_details
;
CrysAlisPro 1.171.42.81a (Rigaku Oxford Diffraction, 2023)
Empirical absorption correction using spherical harmonics,
implemented in SCALE3 ABSPACK scaling algorithm.
;
_exptl_crystal_colour colourless
_exptl_crystal_density_diffrn 1.409
_exptl_crystal_description needle
_exptl_crystal_F_000 544
_refine_diff_density_max 1.639
_refine_diff_density_min -0.563
_refine_diff_density_rms 0.182
_refine_ls_abs_structure_details
;
 Flack x determined using 613 quotients [(I+)-(I-)]/[(I+)+(I-)]
 (Parsons, Flack and Wagner, Acta Cryst. B69 (2013) 249-259).
;
_refine_ls_abs_structure_Flack 0.18(3)
_refine_ls_extinction_method none
_refine_ls_goodness_of_fit_ref 1.662
_refine_ls_hydrogen_treatment constr
_refine_ls_matrix_type full
_refine_ls_number_parameters 308
_refine_ls_number_reflns 2992
_refine_ls_number_restraints 319
_refine_ls_restrained_S_all 1.648
_refine_ls_R_factor_all 0.1558
_refine_ls_R_factor_gt 0.1362
_refine_ls_shift/su_max 0.000
_refine_ls_shift/su_mean 0.000
_refine_ls_structure_factor_coef Fsqd
_refine_ls_weighting_details 'w=1/[\s^2^(Fo^2^)+(0.2000P)^2^] where P=(Fo^2^+2Fc^2^)/3'
_refine_ls_weighting_scheme calc
_refine_ls_wR_factor_gt 0.3908
_refine_ls_wR_factor_ref 0.4017
_reflns_Friedel_coverage 0.538
_reflns_Friedel_fraction_full 0.610
_reflns_Friedel_fraction_max 0.610
_reflns_number_gt 2404
_reflns_number_total 2992
_reflns_threshold_expression 'I > 2\s(I)'
_cod_data_source_file d6sc00279j3.cif
_cod_data_source_block gcl-20250730_auto
_cod_depositor_comments 'Adding full bibliography for 1576902.cif.'
_cod_database_code 1576902
_shelx_shelxl_version_number 2018/1
_chemical_oxdiff_formula 'C1 H1 O1 N1'
_shelx_space_group_comment
;
The symmetry employed for this shelxl refinement is uniquely defined
by the following loop, which should always be used as a source of
symmetry information in preference to the above space-group names.
They are only intended as comments.
;
_diffrn_oxdiff_digest_frames
;
01f4cff74926875d59958121b32265d7b600029db1e
;
_reflns_odcompleteness_completeness 99.87
_reflns_odcompleteness_iscentric 1
_reflns_odcompleteness_theta 66.97
_olex2_refinement_description
;
1. Fixed Uiso
 At 1.2 times of:
  All C(H) groups, All C(H,H) groups
 At 1.5 times of:
  All C(H,H,H) groups
2. Restrained distances
 C22-O5
 1.2 with sigma of 0.02
 O4-C22
 1.2 with sigma of 0.02
3. Rigid bond restraints
 All non-hydrogen atoms
 with sigma for 1-2 distances of 0.02 and sigma for 1-3 distances of 0.01
4. Uiso/Uaniso restraints and constraints
All non-hydrogen atoms have similar U: within 2A with sigma of 0.02 and sigma
for terminal atoms of 0.01
5.a Ternary CH refined with riding coordinates:
 C6(H6), C11(H11), C5(H5), C21(H21), C20(H20)
5.b Secondary CH2 refined with riding coordinates:
 C12(H12A,H12B), C7(H7A,H7B), C1(H1A,H1B), C2(H2A,H2B), C8(H8A,H8B), C13(H13A,
 H13B)
5.c Aromatic/amide H refined with riding coordinates:
 C26(H26), C18(H18), C24(H24), C15(H15), C28(H28), C25(H25), C17(H17),
 C27(H27), C22(H22)
5.d Idealised Me refined as rotating group:
 C14(H14A,H14B,H14C)
;
_olex2_submission_special_instructions 'No special instructions were received'
_oxdiff_exptl_absorpt_empirical_details
;
Empirical correction (ABSPACK) includes:
- Absorption correction using spherical harmonics
- Frame scaling
;
_oxdiff_exptl_absorpt_empirical_full_max 2.382
_oxdiff_exptl_absorpt_empirical_full_min 0.661

loop_
_space_group_symop_operation_xyz
'x, y, z'
'-x, y+1/2, -z'

loop_
_atom_site_label
_atom_site_type_symbol
_atom_site_fract_x
_atom_site_fract_y
_atom_site_fract_z
_atom_site_U_iso_or_equiv
_atom_site_adp_type
_atom_site_occupancy
_atom_site_site_symmetry_order
_atom_site_calc_flag
_atom_site_refinement_flags_posn
_atom_site_refinement_flags_adp
_atom_site_refinement_flags_occupancy
_atom_site_disorder_assembly
_atom_site_disorder_group
Br1 Br 0.2953(3) 0.6727(3) 0.1585(2) 0.1027(15) Uani 1 1 d . U . . .
C6 C 1.1754(18) 0.570(2) 0.6792(17) 0.051(4) Uani 1 1 d . U . . .
H6 H 1.198969 0.500679 0.630115 0.061 Uiso 1 1 calc R . . . .
C11 C 1.0438(17) 0.529(2) 0.7174(16) 0.050(4) Uani 1 1 d . U . . .
H11 H 1.022743 0.600547 0.764918 0.060 Uiso 1 1 calc R . . . .
O2 O 0.4679(15) 0.633(2) 0.4044(15) 0.085(5) Uani 1 1 d . U . . .
C23 C 0.1155(18) 0.436(2) 0.1995(15) 0.051(4) Uani 1 1 d . U . . .
O4 O 0.3111(15) 0.3289(17) 0.3308(13) 0.073(4) Uani 1 1 d D U . . .
O3 O 0.5884(17) 0.474(2) 0.3500(16) 0.089(5) Uani 1 1 d . U . . .
C9 C 0.922(2) 0.582(2) 0.5242(18) 0.062(4) Uani 1 1 d . U . . .
C26 C -0.139(2) 0.378(3) 0.0625(16) 0.061(5) Uani 1 1 d . U . . .
H26 H -0.224537 0.357335 0.014060 0.073 Uiso 1 1 calc R . . . .
C10 C 0.9191(17) 0.5194(19) 0.6233(17) 0.052(4) Uani 1 1 d . U . . .
C5 C 1.297(2) 0.583(2) 0.777(2) 0.065(5) Uani 1 1 d . U . . .
H5 H 1.263815 0.647068 0.825572 0.078 Uiso 1 1 calc R . . . .
C18 C 0.691(2) 0.437(3) 0.528(2) 0.068(5) Uani 1 1 d . U . . .
H18 H 0.608304 0.387974 0.528790 0.082 Uiso 1 1 calc R . . . .
C12 C 1.067(2) 0.400(3) 0.7881(18) 0.063(5) Uani 1 1 d . U . . .
H12A H 0.982842 0.384327 0.818260 0.076 Uiso 1 1 calc R . . . .
H12B H 1.077022 0.324485 0.741565 0.076 Uiso 1 1 calc R . . . .
C24 C -0.008(2) 0.513(3) 0.2014(19) 0.066(5) Uani 1 1 d . U . . .
H24 H -0.003101 0.584434 0.249433 0.079 Uiso 1 1 calc R . . . .
C16 C 0.695(2) 0.496(3) 0.445(2) 0.073(5) Uani 1 1 d . U . . .
C15 C 0.806(2) 0.563(2) 0.436(2) 0.067(5) Uani 1 1 d . U . . .
H15 H 0.809547 0.600937 0.368023 0.081 Uiso 1 1 calc R . . . .
C28 C 0.1014(18) 0.332(2) 0.1281(14) 0.047(4) Uani 1 1 d . U . . .
H28 H 0.179402 0.277460 0.125470 0.056 Uiso 1 1 calc R . . . .
O1 O 1.488(2) 0.439(3) 1.0125(19) 0.104(5) Uani 1 1 d . U . . .
C4 C 1.322(2) 0.456(3) 0.8403(19) 0.067(4) Uani 1 1 d . U . . .
C25 C -0.134(2) 0.480(3) 0.132(2) 0.075(6) Uani 1 1 d . U . . .
H25 H -0.217142 0.528072 0.133417 0.090 Uiso 1 1 calc R . . . .
C17 C 0.800(2) 0.437(3) 0.626(2) 0.073(5) Uani 1 1 d . U . . .
H17 H 0.793808 0.386160 0.686709 0.088 Uiso 1 1 calc R . . . .
C27 C -0.0266(19) 0.309(2) 0.0613(16) 0.055(4) Uani 1 1 d . U . . .
H27 H -0.034129 0.238203 0.011498 0.066 Uiso 1 1 calc R . . . .
C19 C 0.481(3) 0.554(3) 0.338(2) 0.082(5) Uani 1 1 d . U . . .
C7 C 1.142(2) 0.697(3) 0.617(2) 0.079(6) Uani 1 1 d . U . . .
H7A H 1.229127 0.737869 0.604390 0.095 Uiso 1 1 calc R . . . .
H7B H 1.095031 0.759215 0.657101 0.095 Uiso 1 1 calc R . . . .
C1 C 1.435(2) 0.629(3) 0.770(2) 0.090(7) Uani 1 1 d . U . . .
H1A H 1.435070 0.725121 0.759996 0.108 Uiso 1 1 calc R . . . .
H1B H 1.465600 0.586732 0.708631 0.108 Uiso 1 1 calc R . . . .
C21 C 0.244(2) 0.459(3) 0.2823(17) 0.066(4) Uani 1 1 d . U . . .
H21 H 0.225049 0.517949 0.340196 0.079 Uiso 1 1 calc R . . . .
C2 C 1.529(2) 0.588(4) 0.878(3) 0.096(7) Uani 1 1 d . U . . .
H2A H 1.619750 0.553451 0.866960 0.116 Uiso 1 1 calc R . . . .
H2B H 1.548646 0.664562 0.927210 0.116 Uiso 1 1 calc R . . . .
C20 C 0.367(2) 0.509(3) 0.2395(19) 0.068(5) Uani 1 1 d . U . . .
H20 H 0.402238 0.442777 0.193767 0.082 Uiso 1 1 calc R . . . .
C3 C 1.455(3) 0.490(4) 0.922(2) 0.093(5) Uani 1 1 d . U . . .
C14 C 1.371(3) 0.346(3) 0.776(2) 0.078(5) Uani 1 1 d . U . . .
H14A H 1.292873 0.317263 0.719012 0.117 Uiso 1 1 calc GR . . . .
H14B H 1.404321 0.272259 0.824359 0.117 Uiso 1 1 calc GR . . . .
H14C H 1.447608 0.377999 0.744565 0.117 Uiso 1 1 calc GR . . . .
C8 C 1.039(2) 0.655(3) 0.503(2) 0.086(6) Uani 1 1 d . U . . .
H8A H 1.004459 0.734950 0.461539 0.103 Uiso 1 1 calc R . . . .
H8B H 1.091030 0.601637 0.460601 0.103 Uiso 1 1 calc R . . . .
C13 C 1.197(3) 0.408(3) 0.881(2) 0.074(5) Uani 1 1 d . U . . .
H13A H 1.178447 0.468373 0.937189 0.089 Uiso 1 1 calc R . . . .
H13B H 1.217670 0.320234 0.914080 0.089 Uiso 1 1 calc R . . . .
C22 C 0.273(2) 0.3192(16) 0.4083(11) 0.041(4) Uani 1 1 d D U . . .
H22 H 0.321602 0.249635 0.450273 0.049 Uiso 1 1 calc R . . . .
O5 O 0.197(2) 0.366(2) 0.4515(15) 0.092(5) Uani 1 1 d D U . . .

loop_
_atom_site_aniso_label
_atom_site_aniso_U_11
_atom_site_aniso_U_22
_atom_site_aniso_U_33
_atom_site_aniso_U_23
_atom_site_aniso_U_13
_atom_site_aniso_U_12
Br1 0.107(2) 0.0795(17) 0.093(2) 0.0293(16) -0.0417(16) -0.0151(16)
C6 0.037(7) 0.057(9) 0.054(8) 0.008(7) -0.003(7) -0.003(6)
C11 0.033(6) 0.058(9) 0.054(8) -0.001(7) 0.001(6) 0.004(6)
O2 0.055(7) 0.102(11) 0.084(9) -0.031(8) -0.018(7) 0.016(7)
C23 0.033(6) 0.079(10) 0.040(7) -0.009(7) 0.007(6) 0.007(7)
O4 0.057(8) 0.066(8) 0.084(9) 0.017(7) -0.010(6) 0.012(6)
O3 0.062(7) 0.100(11) 0.087(9) -0.032(9) -0.024(7) 0.014(7)
C9 0.053(8) 0.063(10) 0.059(9) 0.008(8) -0.012(8) 0.005(7)
C26 0.038(8) 0.092(12) 0.048(9) 0.000(8) 0.003(8) -0.005(8)
C10 0.032(6) 0.052(9) 0.065(8) -0.015(7) -0.002(7) 0.006(6)
C5 0.037(7) 0.069(9) 0.078(10) 0.004(8) -0.013(7) 0.003(7)
C18 0.039(8) 0.067(11) 0.090(10) -0.007(10) -0.006(9) 0.005(8)
C12 0.051(8) 0.081(12) 0.058(9) 0.011(9) 0.014(8) -0.006(8)
C24 0.046(8) 0.083(12) 0.065(10) -0.018(9) 0.006(8) 0.013(8)
C16 0.055(8) 0.067(11) 0.086(10) -0.019(9) -0.009(9) 0.009(8)
C15 0.049(8) 0.074(11) 0.068(9) -0.002(9) -0.010(8) 0.014(7)
C28 0.039(7) 0.059(9) 0.041(8) -0.003(7) 0.007(7) -0.004(7)
O1 0.063(8) 0.150(14) 0.086(9) 0.027(9) -0.013(7) 0.025(9)
C4 0.048(7) 0.084(9) 0.065(8) 0.019(8) 0.000(7) 0.011(6)
C25 0.045(8) 0.105(14) 0.072(11) -0.014(10) 0.006(9) 0.017(9)
C17 0.045(9) 0.077(12) 0.094(11) 0.002(10) 0.007(9) -0.013(9)
C27 0.042(8) 0.070(10) 0.046(8) -0.006(8) -0.005(7) -0.005(7)
C19 0.060(8) 0.093(11) 0.080(10) -0.016(9) -0.013(8) 0.014(8)
C7 0.059(10) 0.079(13) 0.085(12) 0.031(10) -0.017(9) -0.016(9)
C1 0.048(9) 0.108(15) 0.102(14) 0.030(11) -0.012(10) -0.015(9)
C21 0.058(8) 0.082(10) 0.049(8) 0.000(7) -0.006(8) 0.007(7)
C2 0.044(9) 0.124(16) 0.103(14) 0.028(12) -0.024(10) 0.003(9)
C20 0.057(8) 0.080(11) 0.059(9) 0.017(8) -0.009(8) 0.001(8)
C3 0.056(8) 0.127(13) 0.083(9) 0.022(8) -0.016(8) 0.013(8)
C14 0.061(10) 0.086(10) 0.082(11) 0.017(9) 0.005(8) 0.023(8)
C8 0.063(9) 0.089(14) 0.084(11) 0.036(11) -0.028(9) -0.005(9)
C13 0.066(9) 0.095(13) 0.057(9) 0.014(10) 0.003(8) 0.008(9)
C22 0.067(10) 0.038(7) 0.015(6) -0.012(5) 0.003(6) -0.033(7)
O5 0.123(13) 0.082(10) 0.065(8) 0.010(8) 0.007(7) -0.032(9)

loop_
_atom_type_symbol
_atom_type_description
_atom_type_scat_dispersion_real
_atom_type_scat_dispersion_imag
_atom_type_scat_source
C C 0.0181 0.0091 'International Tables Vol C Tables 4.2.6.8 and 6.1.1.4'
H H 0.0000 0.0000 'International Tables Vol C Tables 4.2.6.8 and 6.1.1.4'
Br Br -0.6763 1.2805 'International Tables Vol C Tables 4.2.6.8 and 6.1.1.4'
O O 0.0492 0.0322 'International Tables Vol C Tables 4.2.6.8 and 6.1.1.4'

loop_
_geom_angle_atom_site_label_1
_geom_angle_atom_site_label_2
_geom_angle_atom_site_label_3
_geom_angle
_geom_angle_site_symmetry_1
_geom_angle_site_symmetry_3
_geom_angle_publ_flag
C11 C6 C5 109.0(17) . . ?
C7 C6 C11 107.5(17) . . ?
C7 C6 C5 112.6(17) . . ?
C6 C11 C12 112.5(15) . . ?
C10 C11 C6 110.7(17) . . ?
C10 C11 C12 112.9(17) . . ?
C24 C23 C21 119.4(19) . . ?
C28 C23 C24 117.5(17) . . ?
C28 C23 C21 122.5(18) . . ?
C22 O4 C21 103.6(18) . . ?
C19 O3 C16 115(2) . . ?
C10 C9 C15 119(2) . . ?
C10 C9 C8 124.3(17) . . ?
C15 C9 C8 117(2) . . ?
C27 C26 C25 120.9(19) . . ?
C9 C10 C11 120.6(18) . . ?
C9 C10 C17 116.7(19) . . ?
C17 C10 C11 122(2) . . ?
C4 C5 C6 110.9(18) . . ?
C1 C5 C6 123(2) . . ?
C1 C5 C4 105.5(19) . . ?
C16 C18 C17 125(2) . . ?
C13 C12 C11 112.6(19) . . ?
C25 C24 C23 119(2) . . ?
C18 C16 O3 120(2) . . ?
C18 C16 C15 121(2) . . ?
C15 C16 O3 118(3) . . ?
C16 C15 C9 122(3) . . ?
C27 C28 C23 119.2(19) . . ?
C3 C4 C5 100(2) . . ?
C3 C4 C14 102(2) . . ?
C14 C4 C5 112(2) . . ?
C13 C4 C5 114(2) . . ?
C13 C4 C3 119(2) . . ?
C13 C4 C14 109(2) . . ?
C26 C25 C24 120(2) . . ?
C10 C17 C18 116(2) . . ?
C26 C27 C28 123(2) . . ?
O2 C19 O3 123(2) . . ?
O2 C19 C20 127(2) . . ?
O3 C19 C20 109(2) . . ?
C6 C7 C8 105(2) . . ?
C5 C1 C2 104(2) . . ?
C23 C21 O4 112(2) . . ?
C23 C21 C20 114.5(18) . . ?
C20 C21 O4 97.7(17) . . ?
C3 C2 C1 106(2) . . ?
C19 C20 Br1 105.7(19) . . ?
C21 C20 Br1 104.6(15) . . ?
C21 C20 C19 108(2) . . ?
O1 C3 C4 123(3) . . ?
O1 C3 C2 127(3) . . ?
C2 C3 C4 109(2) . . ?
C9 C8 C7 110(2) . . ?
C4 C13 C12 110.3(19) . . ?
O5 C22 O4 140(2) . . ?

loop_
_geom_bond_atom_site_label_1
_geom_bond_atom_site_label_2
_geom_bond_distance
_geom_bond_site_symmetry_2
_geom_bond_publ_flag
Br1 C20 2.01(2) . ?
C6 C11 1.53(3) . ?
C6 C5 1.53(2) . ?
C6 C7 1.52(3) . ?
C11 C10 1.52(2) . ?
C11 C12 1.58(3) . ?
O2 C19 1.20(3) . ?
C23 C24 1.44(3) . ?
C23 C28 1.39(3) . ?
C23 C21 1.47(3) . ?
O4 C21 1.55(3) . ?
O4 C22 1.129(18) . ?
O3 C16 1.43(3) . ?
O3 C19 1.31(3) . ?
C9 C10 1.42(3) . ?
C9 C15 1.42(3) . ?
C9 C8 1.44(3) . ?
C26 C25 1.36(4) . ?
C26 C27 1.31(3) . ?
C10 C17 1.44(3) . ?
C5 C4 1.52(3) . ?
C5 C1 1.44(3) . ?
C18 C16 1.22(4) . ?
C18 C17 1.45(4) . ?
C12 C13 1.54(3) . ?
C24 C25 1.40(3) . ?
C16 C15 1.31(4) . ?
C28 C27 1.37(3) . ?
O1 C3 1.24(4) . ?
C4 C3 1.52(4) . ?
C4 C14 1.52(4) . ?
C4 C13 1.50(4) . ?
C19 C20 1.56(3) . ?
C7 C8 1.63(3) . ?
C1 C2 1.54(3) . ?
C21 C20 1.50(4) . ?
C2 C3 1.42(5) . ?
C22 O5 1.12(2) . ?
